data_1551570
loop_
_publ_author_name
'HANDA, Makoto'
'KAMADA, Hiroshi'
'YOSHIOKA, Daisuke'
'HIROMITSU, Ichiro'
'KASUGA, Kuninobu'
'MIKURIYA, Masahiro'

_publ_section_title
;
 Crystal Structure of a Supramolecular Complex Built up from
 Molybdenum(II) Trifluoroacetate and Copper(II) Schiff-Base Components,
 [{CuL&lt;sup&gt;t-Bu&lt;/sup&gt;}&lt;sub&gt;2&lt;/sub&gt;{Mo&lt;sub&gt;2&lt;/sub&gt;(O&lt;sub&gt;2&lt;/sub&gt;CCF&lt;sub&gt;3&lt;/sub&gt;)&lt;sub&gt;4&lt;/sub&gt;}&lt;sub&gt;3&lt;/sub&gt;(H&lt;sub&gt;2&lt;/sub&gt;O)&lt;sub&gt;2&lt;/sub&gt;]&lt;sub&gt;n&lt;/sub&gt;,
 H&lt;sub&gt;2&lt;/sub&gt;L&lt;sup&gt;t-Bu&lt;/sup&gt; =
 2,3-bis((5-&lt;i&gt;tert&lt;/i&gt;-butyl-2-hydroxybenzylidene)amino)-2,3-butenedinitrile
;
_journal_issue 0
_journal_name_full 'X-ray Structure Analysis Online'
_journal_page_first 59
_journal_paper_doi 10.2116/xraystruct.34.59
_journal_volume 34
_journal_year 2018
_chemical_formula_sum 'C38 H28 Cu F18 Mo3 N4 O15'
_chemical_formula_weight 1474.00
_space_group_crystal_system triclinic
_space_group_IT_number 2
_space_group_name_Hall '-P 1'
_space_group_name_H-M_alt 'P -1'
_symmetry_space_group_name_Hall '-P 1'
_symmetry_space_group_name_H-M 'P -1'
_atom_sites_solution_hydrogens mixed
_audit_creation_method SHELXL-2014/7
_cell_angle_alpha 106.8710(10)
_cell_angle_beta 98.131(2)
_cell_angle_gamma 109.6800(10)
_cell_formula_units_Z 2
_cell_length_a 12.1206(12)
_cell_length_b 14.9911(14)
_cell_length_c 16.8782(16)
_cell_measurement_reflns_used 3317
_cell_measurement_temperature 293(2)
_cell_measurement_theta_max 24.6490
_cell_measurement_theta_min 2.2505
_cell_volume 2664.2(4)
_computing_cell_refinement 'SAINT V8.35A (Bruker AXS Inc., 2015)'
_computing_data_collection 'APEX3 (Bruker AXS)'
_computing_data_reduction 'SAINT V8.35A (Bruker AXS Inc., 2015)'
_computing_structure_refinement 'SHELXL-2014/7 (Sheldrick, 2014)'
_computing_structure_solution 'XT, VERSION 2014/4'
_diffrn_ambient_temperature 293(2)
_diffrn_measured_fraction_theta_full 0.990
_diffrn_measured_fraction_theta_max 0.902
_diffrn_measurement_device_type 'CCD area detector'
_diffrn_measurement_method 'phi and omega scans'
_diffrn_radiation_type MoK\a
_diffrn_radiation_wavelength 0.71073
_diffrn_reflns_av_R_equivalents 0.0311
_diffrn_reflns_av_unetI/netI 0.0917
_diffrn_reflns_Laue_measured_fraction_full 0.990
_diffrn_reflns_Laue_measured_fraction_max 0.902
_diffrn_reflns_limit_h_max 16
_diffrn_reflns_limit_h_min -13
_diffrn_reflns_limit_k_max 19
_diffrn_reflns_limit_k_min -20
_diffrn_reflns_limit_l_max 16
_diffrn_reflns_limit_l_min -22
_diffrn_reflns_number 17261
_diffrn_reflns_point_group_measured_fraction_full 0.990
_diffrn_reflns_point_group_measured_fraction_max 0.902
_diffrn_reflns_theta_full 25.242
_diffrn_reflns_theta_max 28.569
_diffrn_reflns_theta_min 1.548
_diffrn_source 'sealed tube'
_exptl_absorpt_coefficient_mu 1.211
_exptl_absorpt_correction_T_max 0.93
_exptl_absorpt_correction_T_min 0.73
_exptl_absorpt_correction_type multi-scan
_exptl_absorpt_process_details SADABS
_exptl_crystal_colour brown
_exptl_crystal_density_diffrn 1.837
_exptl_crystal_description plate
_exptl_crystal_F_000 1442
_exptl_crystal_size_max 0.400
_exptl_crystal_size_mid 0.200
_exptl_crystal_size_min 0.060
_refine_diff_density_max 0.635
_refine_diff_density_min -0.408
_refine_diff_density_rms 0.093
_refine_ls_extinction_method none
_refine_ls_goodness_of_fit_ref 0.911
_refine_ls_hydrogen_treatment mixed
_refine_ls_matrix_type full
_refine_ls_number_parameters 763
_refine_ls_number_reflns 12270
_refine_ls_number_restraints 0
_refine_ls_restrained_S_all 0.911
_refine_ls_R_factor_all 0.1105
_refine_ls_R_factor_gt 0.0494
_refine_ls_shift/su_max 0.001
_refine_ls_shift/su_mean 0.000
_refine_ls_structure_factor_coef Fsqd
_refine_ls_weighting_details 'w=1/[\s^2^(Fo^2^)+(0.0543P)^2^] where P=(Fo^2^+2Fc^2^)/3'
_refine_ls_weighting_scheme calc
_refine_ls_wR_factor_gt 0.1026
_refine_ls_wR_factor_ref 0.1234
_reflns_Friedel_coverage 0.000
_reflns_number_gt 6671
_reflns_number_total 12270
_reflns_threshold_expression 'I > 2\s(I)'
_cod_data_source_file 34_59_1.txt
_cod_data_source_block MoCusalm_0m
_cod_depositor_comments
;
The following automatic conversions were performed:

'_exptl_absorpt_correction_type' value 'Multi-Scan' changed to
'multi-scan' according to
/home/andrius/struct/COD-crude-data/automatic-downloads/current/J-STAGE/lib/dictionaries/cif_core.dic
dictionary named 'cif_core.dic' version 2.4.2 from 2011-04-26.

Automatic conversion script
Id: cif_fix_values 6524 2018-11-02 12:15:13Z antanas 
;
_cod_database_code 1551570
_shelx_shelxl_version_number 2014/7
_shelx_space_group_comment
;
The symmetry employed for this shelxl refinement is uniquely defined
by the following loop, which should always be used as a source of
symmetry information in preference to the above space-group names.
They are only intended as comments.
;
_shelx_estimated_absorpt_t_min 0.643
_shelx_estimated_absorpt_t_max 0.931

loop_
_space_group_symop_operation_xyz
'x, y, z'
'-x, -y, -z'

loop_
_atom_site_label
_atom_site_type_symbol
_atom_site_fract_x
_atom_site_fract_y
_atom_site_fract_z
_atom_site_U_iso_or_equiv
_atom_site_adp_type
_atom_site_occupancy
_atom_site_site_symmetry_order
_atom_site_calc_flag
_atom_site_refinement_flags_posn
_atom_site_refinement_flags_adp
_atom_site_refinement_flags_occupancy
_atom_site_disorder_assembly
_atom_site_disorder_group
Mo1 Mo 0.43690(4) 0.81386(3) 0.77511(3) 0.04141(13) Uani 1 1 d . . . . .
Mo2 Mo 0.50081(4) 0.95983(3) 0.87005(3) 0.04407(13) Uani 1 1 d . . . . .
Mo3 Mo 0.08183(4) 0.49566(3) 0.52550(3) 0.04908(14) Uani 1 1 d . . . . .
Cu1 Cu 0.28616(5) 0.38577(4) 0.51568(4) 0.04172(16) Uani 1 1 d . . . . .
F1 F 0.1012(6) 0.9490(7) 0.7839(6) 0.248(6) Uani 1 1 d . . . . .
F2 F 0.0732(5) 0.8425(5) 0.6648(5) 0.180(3) Uani 1 1 d . . . . .
F3 F 0.1855(7) 0.9959(6) 0.6982(6) 0.233(5) Uani 1 1 d . . . . .
F4A F 0.398(3) 0.788(2) 1.0639(17) 0.197(14) Uani 0.64(2) 1 d . . P A 1
F5A F 0.242(2) 0.7955(17) 1.0180(17) 0.224(11) Uani 0.64(2) 1 d . . P A 1
F6A F 0.265(2) 0.6631(12) 0.9629(11) 0.155(12) Uani 0.64(2) 1 d . . P A 1
F4B F 0.215(3) 0.687(3) 0.966(2) 0.137(16) Uani 0.36(2) 1 d . . P A 2
F5B F 0.351(6) 0.8053(18) 1.0646(17) 0.20(3) Uani 0.36(2) 1 d . . P A 2
F6B F 0.395(3) 0.683(2) 0.9928(16) 0.144(12) Uani 0.36(2) 1 d . . P A 2
F7 F 0.8694(5) 0.9333(5) 0.9733(5) 0.207(4) Uani 1 1 d . . . . .
F8 F 0.7465(7) 0.8241(7) 0.9973(5) 0.207(4) Uani 1 1 d . . . . .
F9 F 0.8034(5) 0.7850(4) 0.8881(3) 0.160(3) Uani 1 1 d . . . . .
F10 F 0.7011(5) 1.0920(4) 0.6797(3) 0.182(3) Uani 1 1 d . . . . .
F11 F 0.6089(5) 0.9522(4) 0.5803(3) 0.1355(19) Uani 1 1 d . . . . .
F12 F 0.5218(6) 1.0465(4) 0.6178(4) 0.149(2) Uani 1 1 d . . . . .
F13 F 0.1497(5) 0.8316(4) 0.4754(6) 0.201(4) Uani 1 1 d . . . . .
F14 F 0.3079(5) 0.8186(4) 0.5171(5) 0.194(4) Uani 1 1 d . . . . .
F15 F 0.2098(8) 0.7512(6) 0.3963(5) 0.228(4) Uani 1 1 d . . . . .
F16 F -0.0858(4) 0.3064(5) 0.1959(3) 0.174(3) Uani 1 1 d . . . . .
F17 F 0.0789(6) 0.3057(6) 0.2444(3) 0.183(3) Uani 1 1 d . . . . .
F18 F 0.0742(7) 0.4301(6) 0.2262(4) 0.207(4) Uani 1 1 d . . . . .
O1 O 0.2733(3) 0.8254(3) 0.7245(3) 0.0632(11) Uani 1 1 d . . . . .
O2 O 0.3422(4) 0.9793(3) 0.8268(3) 0.0661(11) Uani 1 1 d . . . . .
O3 O 0.3567(3) 0.7429(2) 0.8559(2) 0.0531(9) Uani 1 1 d . . . . .
O4 O 0.4260(3) 0.8962(2) 0.9586(2) 0.0540(9) Uani 1 1 d . . . . .
O5 O 0.5956(3) 0.7950(2) 0.8252(2) 0.0479(9) Uani 1 1 d . . . . .
O6 O 0.6621(3) 0.9515(2) 0.9240(2) 0.0497(9) Uani 1 1 d . . . . .
O7 O 0.5090(3) 0.8738(2) 0.6863(2) 0.0503(9) Uani 1 1 d . . . . .
O8 O 0.5755(3) 1.0289(2) 0.7872(2) 0.0538(9) Uani 1 1 d . . . . .
O9 O 0.3969(4) 0.6549(3) 0.6674(3) 0.0584(12) Uani 1 1 d . . . . .
H9A H 0.355(6) 0.597(5) 0.662(5) 0.10(3) Uiso 1 1 d . . . . .
H9B H 0.401(4) 0.645(4) 0.625(3) 0.032(17) Uiso 1 1 d . . . . .
O10 O 0.1883(3) 0.6344(2) 0.5168(2) 0.0560(10) Uani 1 1 d . . . . .
O11 O 0.0147(3) 0.6443(3) 0.4641(3) 0.0612(11) Uani 1 1 d . . . . .
O12 O 0.0918(3) 0.4186(3) 0.4018(2) 0.0611(10) Uani 1 1 d . . . . .
O13 O -0.0811(3) 0.4279(3) 0.3481(2) 0.0572(10) Uani 1 1 d . . . . .
O14 O 0.3647(3) 0.5134(2) 0.5056(2) 0.0473(9) Uani 1 1 d . . . . .
O15 O 0.2561(3) 0.4535(2) 0.6198(2) 0.0499(9) Uani 1 1 d . . . . .
N1 N 0.2900(4) 0.3095(3) 0.4019(3) 0.0429(10) Uani 1 1 d . . . . .
N2 N 0.2050(5) 0.0747(4) 0.2362(4) 0.0785(16) Uani 1 1 d . . . . .
N3 N 0.0648(5) -0.0113(3) 0.4192(3) 0.0797(17) Uani 1 1 d . . . . .
N4 N 0.2002(3) 0.2520(3) 0.5200(3) 0.0396(9) Uani 1 1 d . . . . .
C1 C 0.2660(6) 0.9075(5) 0.7638(5) 0.0727(18) Uani 1 1 d . . . . .
C2 C 0.1498(10) 0.9214(9) 0.7265(9) 0.131(4) Uani 1 1 d . . . . .
C3 C 0.3707(6) 0.8009(4) 0.9301(4) 0.0612(16) Uani 1 1 d . . . . .
C4A C 0.309(2) 0.7587(15) 0.9912(12) 0.068(5) Uani 0.64(2) 1 d . . P A 1
C4B C 0.353(4) 0.738(2) 0.998(2) 0.060(8) Uani 0.36(2) 1 d . . P A 2
C5 C 0.6700(5) 0.8676(4) 0.8899(4) 0.0558(14) Uani 1 1 d . . . . .
C6 C 0.7767(9) 0.8535(7) 0.9345(6) 0.103(3) Uani 1 1 d . . . . .
C7 C 0.5596(5) 0.9698(4) 0.7131(4) 0.0531(14) Uani 1 1 d . . . . .
C8 C 0.6005(8) 1.0164(5) 0.6472(5) 0.083(2) Uani 1 1 d . . . . .
C9 C 0.1284(6) 0.6770(4) 0.4855(4) 0.0597(15) Uani 1 1 d . . . . .
C10 C 0.2019(8) 0.7728(6) 0.4740(7) 0.097(3) Uani 1 1 d . . . . .
C11 C 0.0085(5) 0.4047(4) 0.3410(4) 0.0664(17) Uani 1 1 d . . . . .
C12 C 0.0174(7) 0.3594(8) 0.2510(5) 0.097(3) Uani 1 1 d . . . . .
C13 C 0.3912(4) 0.5287(4) 0.4378(4) 0.0477(13) Uani 1 1 d . . . . .
C14 C 0.3776(4) 0.4518(4) 0.3595(3) 0.0453(12) Uani 1 1 d . . . . .
C15 C 0.4047(5) 0.4788(4) 0.2890(3) 0.0530(14) Uani 1 1 d . . . . .
H15 H 0.3964 0.4274 0.2389 0.064 Uiso 1 1 calc R U . . .
C16 C 0.4424(5) 0.5758(5) 0.2899(4) 0.0563(15) Uani 1 1 d . . . . .
C17 C 0.4610(5) 0.6506(4) 0.3688(4) 0.0637(16) Uani 1 1 d . . . . .
H17 H 0.4903 0.7182 0.3732 0.076 Uiso 1 1 calc R U . . .
C18 C 0.4386(5) 0.6297(4) 0.4391(4) 0.0582(15) Uani 1 1 d . . . . .
H18 H 0.4548 0.6833 0.4899 0.070 Uiso 1 1 calc R U . . .
C19 C 0.4505(5) 0.6005(5) 0.2075(4) 0.0666(17) Uani 1 1 d . . . . .
C20 C 0.4672(9) 0.5187(7) 0.1387(5) 0.138(4) Uani 1 1 d . . . . .
H20A H 0.4702 0.5361 0.0884 0.207 Uiso 1 1 calc R U . . .
H20B H 0.4003 0.4548 0.1245 0.207 Uiso 1 1 calc R U . . .
H20C H 0.5418 0.5134 0.1597 0.207 Uiso 1 1 calc R U . . .
C21 C 0.5550(7) 0.7011(6) 0.2258(5) 0.124(3) Uani 1 1 d . . . . .
H21A H 0.5659 0.7088 0.1725 0.186 Uiso 1 1 calc R U . . .
H21B H 0.6281 0.7023 0.2575 0.186 Uiso 1 1 calc R U . . .
H21C H 0.5370 0.7559 0.2589 0.186 Uiso 1 1 calc R U . . .
C22 C 0.3324(6) 0.6069(7) 0.1733(5) 0.126(3) Uani 1 1 d . . . . .
H22A H 0.3313 0.6156 0.1190 0.189 Uiso 1 1 calc R U . . .
H22B H 0.3252 0.6638 0.2132 0.189 Uiso 1 1 calc R U . . .
H22C H 0.2655 0.5455 0.1658 0.189 Uiso 1 1 calc R U . . .
C23 C 0.3304(4) 0.3473(4) 0.3466(4) 0.0487(13) Uani 1 1 d . . . . .
H23 H 0.3281 0.3021 0.2946 0.058 Uiso 1 1 calc R U . . .
C24 C 0.2343(4) 0.2048(3) 0.3829(3) 0.0454(12) Uani 1 1 d . . . . .
C25 C 0.2186(5) 0.1327(4) 0.3010(4) 0.0564(15) Uani 1 1 d . . . . .
C26 C 0.1872(5) 0.1755(3) 0.4438(3) 0.0476(13) Uani 1 1 d . . . . .
C27 C 0.1198(5) 0.0702(4) 0.4302(4) 0.0567(15) Uani 1 1 d . . . . .
C28 C 0.1540(4) 0.2322(4) 0.5811(3) 0.0460(13) Uani 1 1 d . . . . .
H28 H 0.1140 0.1643 0.5738 0.055 Uiso 1 1 calc R U . . .
C29 C 0.2127(4) 0.4121(3) 0.6741(3) 0.0446(12) Uani 1 1 d . . . . .
C30 C 0.1603(4) 0.3060(3) 0.6574(3) 0.0410(12) Uani 1 1 d . . . . .
C31 C 0.1101(5) 0.2712(4) 0.7193(3) 0.0487(13) Uani 1 1 d . . . . .
H31 H 0.0754 0.2015 0.7068 0.058 Uiso 1 1 calc R U . . .
C32 C 0.1098(5) 0.3335(4) 0.7955(3) 0.0483(13) Uani 1 1 d . . . . .
C33 C 0.1630(5) 0.4386(4) 0.8102(3) 0.0578(15) Uani 1 1 d . . . . .
H33 H 0.1653 0.4843 0.8619 0.069 Uiso 1 1 calc R U . . .
C34 C 0.2108(5) 0.4764(4) 0.7534(3) 0.0531(14) Uani 1 1 d . . . . .
H34 H 0.2431 0.5463 0.7668 0.064 Uiso 1 1 calc R U . . .
C35 C 0.0534(6) 0.2974(5) 0.8606(4) 0.0706(18) Uani 1 1 d . . . . .
C36 C -0.0566(9) 0.3268(7) 0.8674(6) 0.157(4) Uani 1 1 d . . . . .
H36A H -0.0996 0.2965 0.9028 0.236 Uiso 1 1 calc R U . . .
H36B H -0.1100 0.3028 0.8111 0.236 Uiso 1 1 calc R U . . .
H36C H -0.0284 0.3994 0.8925 0.236 Uiso 1 1 calc R U . . .
C37 C 0.1432(8) 0.3489(6) 0.9486(5) 0.129(3) Uani 1 1 d . . . . .
H37A H 0.1068 0.3233 0.9887 0.194 Uiso 1 1 calc R U . . .
H37B H 0.1651 0.4210 0.9672 0.194 Uiso 1 1 calc R U . . .
H37C H 0.2147 0.3352 0.9456 0.194 Uiso 1 1 calc R U . . .
C38 C 0.0108(8) 0.1838(5) 0.8383(5) 0.121(3) Uani 1 1 d . . . . .
H38A H -0.0210 0.1659 0.8831 0.182 Uiso 1 1 calc R U . . .
H38B H 0.0779 0.1644 0.8327 0.182 Uiso 1 1 calc R U . . .
H38C H -0.0517 0.1491 0.7851 0.182 Uiso 1 1 calc R U . . .

loop_
_atom_site_aniso_label
_atom_site_aniso_U_11
_atom_site_aniso_U_22
_atom_site_aniso_U_33
_atom_site_aniso_U_23
_atom_site_aniso_U_13
_atom_site_aniso_U_12
Mo1 0.0467(3) 0.0319(2) 0.0389(3) 0.00648(19) 0.0114(2) 0.01319(19)
Mo2 0.0538(3) 0.0306(2) 0.0428(3) 0.0081(2) 0.0171(2) 0.0137(2)
Mo3 0.0413(3) 0.0474(3) 0.0620(3) 0.0235(2) 0.0072(2) 0.0213(2)
Cu1 0.0442(4) 0.0309(3) 0.0463(4) 0.0099(3) 0.0102(3) 0.0148(3)
F1 0.124(5) 0.282(10) 0.282(10) -0.039(8) 0.014(6) 0.148(6)
F2 0.093(4) 0.164(5) 0.218(7) 0.010(5) -0.051(4) 0.062(4)
F3 0.155(6) 0.196(7) 0.367(12) 0.154(8) -0.029(7) 0.088(5)
F4A 0.30(2) 0.125(18) 0.106(17) 0.077(15) -0.010(13) 0.003(12)
F5A 0.35(3) 0.142(14) 0.22(2) 0.081(14) 0.233(19) 0.060(15)
F6A 0.29(3) 0.046(5) 0.081(9) 0.011(5) 0.106(16) -0.007(13)
F4B 0.099(14) 0.12(3) 0.13(2) 0.022(19) 0.069(11) -0.033(14)
F5B 0.38(7) 0.037(11) 0.042(16) -0.010(10) 0.08(2) -0.06(2)
F6B 0.23(2) 0.16(2) 0.18(2) 0.144(19) 0.119(18) 0.135(19)
F7 0.094(4) 0.161(5) 0.252(8) -0.017(5) -0.090(5) 0.049(4)
F8 0.234(8) 0.347(11) 0.156(6) 0.150(7) 0.049(6) 0.204(8)
F9 0.155(5) 0.194(5) 0.127(4) -0.013(4) -0.019(3) 0.148(4)
F10 0.169(5) 0.164(5) 0.110(4) 0.080(4) 0.014(3) -0.072(4)
F11 0.215(6) 0.134(4) 0.091(3) 0.066(3) 0.089(4) 0.068(4)
F12 0.195(6) 0.201(6) 0.167(5) 0.144(5) 0.091(4) 0.132(5)
F13 0.113(4) 0.107(4) 0.435(12) 0.170(6) 0.070(6) 0.046(3)
F14 0.091(4) 0.130(4) 0.286(8) 0.144(5) -0.070(4) -0.053(3)
F15 0.273(10) 0.186(7) 0.210(8) 0.145(6) 0.084(7) 0.003(6)
F16 0.070(3) 0.310(8) 0.066(3) -0.011(4) 0.003(2) 0.060(4)
F17 0.161(5) 0.271(8) 0.098(4) -0.022(4) 0.017(4) 0.147(6)
F18 0.241(8) 0.222(7) 0.132(5) 0.063(5) 0.116(5) 0.037(6)
O1 0.048(2) 0.058(2) 0.069(3) 0.011(2) 0.0058(19) 0.0178(19)
O2 0.066(3) 0.051(2) 0.085(3) 0.017(2) 0.022(2) 0.033(2)
O3 0.065(2) 0.0314(18) 0.047(2) 0.0092(17) 0.0142(18) 0.0051(17)
O4 0.069(3) 0.0382(19) 0.045(2) 0.0070(17) 0.0293(18) 0.0119(17)
O5 0.059(2) 0.0463(19) 0.039(2) 0.0096(17) 0.0114(17) 0.0281(18)
O6 0.045(2) 0.047(2) 0.041(2) 0.0046(17) 0.0040(16) 0.0130(16)
O7 0.059(2) 0.045(2) 0.042(2) 0.0144(17) 0.0124(17) 0.0164(18)
O8 0.066(3) 0.0388(19) 0.047(2) 0.0140(18) 0.0155(19) 0.0103(17)
O9 0.076(3) 0.037(2) 0.043(3) 0.000(2) 0.020(2) 0.009(2)
O10 0.047(2) 0.054(2) 0.074(3) 0.034(2) 0.0090(18) 0.0212(18)
O11 0.046(2) 0.054(2) 0.086(3) 0.036(2) 0.000(2) 0.0213(18)
O12 0.047(2) 0.062(2) 0.067(3) 0.015(2) 0.008(2) 0.0248(19)
O13 0.047(2) 0.064(2) 0.065(3) 0.028(2) 0.0108(19) 0.0241(19)
O14 0.058(2) 0.0323(17) 0.042(2) 0.0101(16) 0.0089(17) 0.0116(16)
O15 0.063(2) 0.0308(17) 0.049(2) 0.0104(16) 0.0193(18) 0.0116(16)
N1 0.048(3) 0.036(2) 0.047(3) 0.012(2) 0.015(2) 0.0195(19)
N2 0.084(4) 0.056(3) 0.076(4) 0.000(3) 0.037(3) 0.019(3)
N3 0.106(5) 0.038(3) 0.077(4) 0.008(3) 0.036(3) 0.013(3)
N4 0.040(2) 0.031(2) 0.046(3) 0.0108(19) 0.0104(19) 0.0161(18)
C1 0.067(5) 0.069(4) 0.084(5) 0.025(4) 0.016(4) 0.034(4)
C2 0.097(8) 0.124(8) 0.166(11) 0.033(8) -0.007(7) 0.069(7)
C3 0.082(4) 0.035(3) 0.053(4) 0.011(3) 0.028(3) 0.009(3)
C4A 0.110(16) 0.046(9) 0.056(9) 0.018(7) 0.041(10) 0.035(9)
C4B 0.09(2) 0.030(14) 0.058(18) 0.004(12) 0.036(17) 0.029(14)
C5 0.062(4) 0.060(4) 0.043(3) 0.009(3) 0.012(3) 0.031(3)
C6 0.106(7) 0.110(7) 0.077(6) 0.010(5) -0.015(5) 0.060(6)
C7 0.050(3) 0.059(4) 0.056(4) 0.032(3) 0.016(3) 0.017(3)
C8 0.123(7) 0.063(4) 0.059(5) 0.032(4) 0.031(4) 0.020(4)
C9 0.062(4) 0.056(3) 0.057(4) 0.024(3) 0.008(3) 0.019(3)
C10 0.084(6) 0.084(5) 0.133(7) 0.084(6) 0.006(5) 0.014(4)
C11 0.043(4) 0.067(4) 0.073(5) 0.012(3) 0.010(3) 0.015(3)
C12 0.064(5) 0.142(8) 0.075(6) 0.019(6) 0.029(4) 0.041(5)
C13 0.040(3) 0.049(3) 0.054(4) 0.022(3) 0.006(2) 0.016(2)
C14 0.043(3) 0.049(3) 0.046(3) 0.020(3) 0.008(2) 0.019(2)
C15 0.049(3) 0.068(4) 0.049(3) 0.023(3) 0.017(3) 0.028(3)
C16 0.042(3) 0.075(4) 0.062(4) 0.037(3) 0.015(3) 0.025(3)
C17 0.071(4) 0.054(3) 0.076(5) 0.040(3) 0.018(3) 0.023(3)
C18 0.063(4) 0.045(3) 0.067(4) 0.024(3) 0.018(3) 0.018(3)
C19 0.054(4) 0.086(4) 0.068(4) 0.046(4) 0.014(3) 0.023(3)
C20 0.216(11) 0.171(9) 0.090(6) 0.083(7) 0.094(7) 0.100(8)
C21 0.096(6) 0.147(8) 0.114(7) 0.085(6) 0.016(5) 0.001(5)
C22 0.071(5) 0.209(9) 0.134(7) 0.118(7) 0.032(5) 0.049(6)
C23 0.046(3) 0.044(3) 0.056(3) 0.008(3) 0.015(3) 0.025(2)
C24 0.045(3) 0.034(3) 0.053(3) 0.010(2) 0.012(3) 0.018(2)
C25 0.048(3) 0.045(3) 0.067(4) 0.010(3) 0.021(3) 0.013(3)
C26 0.046(3) 0.030(2) 0.058(4) 0.005(2) 0.017(3) 0.013(2)
C27 0.057(4) 0.039(3) 0.070(4) 0.008(3) 0.025(3) 0.021(3)
C28 0.051(3) 0.035(3) 0.052(3) 0.015(3) 0.013(3) 0.017(2)
C29 0.047(3) 0.037(3) 0.045(3) 0.013(2) 0.004(2) 0.016(2)
C30 0.047(3) 0.029(2) 0.041(3) 0.010(2) 0.008(2) 0.012(2)
C31 0.056(3) 0.039(3) 0.046(3) 0.016(3) 0.006(3) 0.015(2)
C32 0.052(3) 0.054(3) 0.042(3) 0.020(3) 0.009(2) 0.023(3)
C33 0.080(4) 0.051(3) 0.037(3) 0.007(3) 0.016(3) 0.028(3)
C34 0.068(4) 0.035(3) 0.050(3) 0.009(3) 0.012(3) 0.021(3)
C35 0.099(5) 0.063(4) 0.056(4) 0.027(3) 0.029(4) 0.033(4)
C36 0.184(11) 0.198(10) 0.215(12) 0.142(9) 0.152(9) 0.128(9)
C37 0.181(9) 0.109(6) 0.067(5) 0.039(5) 0.012(5) 0.024(6)
C38 0.189(9) 0.078(5) 0.094(6) 0.043(5) 0.066(6) 0.027(5)

loop_
_atom_type_symbol
_atom_type_description
_atom_type_scat_dispersion_real
_atom_type_scat_dispersion_imag
_atom_type_scat_source
C C 0.0033 0.0016 'International Tables Vol C Tables 4.2.6.8 and 6.1.1.4'
H H 0.0000 0.0000 'International Tables Vol C Tables 4.2.6.8 and 6.1.1.4'
N N 0.0061 0.0033 'International Tables Vol C Tables 4.2.6.8 and 6.1.1.4'
O O 0.0106 0.0060 'International Tables Vol C Tables 4.2.6.8 and 6.1.1.4'
F F 0.0171 0.0103 'International Tables Vol C Tables 4.2.6.8 and 6.1.1.4'
Cu Cu 0.3201 1.2651 'International Tables Vol C Tables 4.2.6.8 and 6.1.1.4'
Mo Mo -1.6832 0.6857 'International Tables Vol C Tables 4.2.6.8 and 6.1.1.4'

loop_
_geom_angle_atom_site_label_1
_geom_angle_atom_site_label_2
_geom_angle_atom_site_label_3
_geom_angle
_geom_angle_site_symmetry_1
_geom_angle_site_symmetry_3
Mo2 Mo1 O7 91.77(9) . .
Mo2 Mo1 O3 92.60(9) . .
O7 Mo1 O3 175.49(13) . .
Mo2 Mo1 O1 91.34(10) . .
O7 Mo1 O1 87.01(14) . .
O3 Mo1 O1 91.81(15) . .
Mo2 Mo1 O5 90.66(9) . .
O7 Mo1 O5 94.87(13) . .
O3 Mo1 O5 86.16(14) . .
O1 Mo1 O5 177.21(14) . .
Mo2 Mo1 O9 171.05(12) . .
O7 Mo1 O9 83.49(16) . .
O3 Mo1 O9 92.31(16) . .
O1 Mo1 O9 95.98(15) . .
O5 Mo1 O9 82.21(14) . .
O6 Mo2 O8 94.33(14) . .
O6 Mo2 O2 174.64(15) . .
O8 Mo2 O2 87.18(15) . .
O6 Mo2 Mo1 92.97(9) . .
O8 Mo2 Mo1 91.85(10) . .
O2 Mo2 Mo1 92.12(11) . .
O6 Mo2 O4 86.06(14) . .
O8 Mo2 O4 177.36(13) . .
O2 Mo2 O4 92.20(15) . .
Mo1 Mo2 O4 90.74(9) . .
O11 Mo3 O10 176.50(13) 2_566 .
O11 Mo3 Mo3 91.00(10) 2_566 2_566
O10 Mo3 Mo3 92.45(9) . 2_566
O11 Mo3 O13 89.75(15) 2_566 2_566
O10 Mo3 O13 90.76(14) . 2_566
Mo3 Mo3 O13 91.30(10) 2_566 2_566
O11 Mo3 O12 90.23(15) 2_566 .
O10 Mo3 O12 89.06(15) . .
Mo3 Mo3 O12 91.93(10) 2_566 .
O13 Mo3 O12 176.77(14) 2_566 .
O14 Cu1 O15 89.47(14) . .
O14 Cu1 N1 93.23(16) . .
O15 Cu1 N1 171.12(16) . .
O14 Cu1 N4 177.06(15) . .
O15 Cu1 N4 92.35(15) . .
N1 Cu1 N4 84.63(17) . .
C1 O1 Mo1 114.2(4) . .
C1 O2 Mo2 115.3(4) . .
C3 O3 Mo1 115.8(3) . .
C3 O4 Mo2 115.6(3) . .
C5 O5 Mo1 115.6(3) . .
C5 O6 Mo2 114.8(3) . .
C7 O7 Mo1 114.9(3) . .
C7 O8 Mo2 115.6(3) . .
Mo1 O9 H9A 131(5) . .
Mo1 O9 H9B 128(4) . .
H9A O9 H9B 98(6) . .
C9 O10 Mo3 114.9(4) . .
C9 O11 Mo3 116.9(3) . 2_566
C11 O12 Mo3 115.3(4) . .
C11 O13 Mo3 115.9(4) . 2_566
C13 O14 Cu1 126.8(3) . .
C29 O15 Cu1 126.4(3) . .
C23 N1 C24 122.4(4) . .
C23 N1 Cu1 126.3(3) . .
C24 N1 Cu1 111.1(3) . .
C28 N4 C26 122.4(4) . .
C28 N4 Cu1 127.2(3) . .
C26 N4 Cu1 110.3(3) . .
O2 C1 O1 127.0(6) . .
O2 C1 C2 116.9(7) . .
O1 C1 C2 116.1(7) . .
F1 C2 F2 110.7(12) . .
F1 C2 F3 106.1(10) . .
F2 C2 F3 108.6(12) . .
F1 C2 C1 111.1(11) . .
F2 C2 C1 113.0(8) . .
F3 C2 C1 107.0(10) . .
O3 C3 O4 125.3(5) . .
O3 C3 C4A 120.0(8) . .
O4 C3 C4A 114.4(9) . .
O3 C3 C4B 111.2(10) . .
O4 C3 C4B 120.2(11) . .
F5A C4A F6A 115(2) . .
F5A C4A F4A 102(2) . .
F6A C4A F4A 105(2) . .
F5A C4A C3 115.4(16) . .
F6A C4A C3 111.6(16) . .
F4A C4A C3 106(2) . .
F6B C4B F5B 130(5) . .
F6B C4B F4B 112(3) . .
F5B C4B F4B 93(4) . .
F6B C4B C3 118(2) . .
F5B C4B C3 101(3) . .
F4B C4B C3 96(3) . .
O5 C5 O6 125.8(5) . .
O5 C5 C6 117.9(6) . .
O6 C5 C6 116.2(5) . .
F7 C6 F9 110.7(10) . .
F7 C6 F8 102.3(8) . .
F9 C6 F8 105.6(9) . .
F7 C6 C5 114.9(8) . .
F9 C6 C5 114.7(7) . .
F8 C6 C5 107.3(8) . .
O8 C7 O7 125.7(5) . .
O8 C7 C8 117.9(5) . .
O7 C7 C8 116.4(6) . .
F10 C8 F12 107.8(7) . .
F10 C8 F11 108.4(8) . .
F12 C8 F11 105.0(7) . .
F10 C8 C7 111.9(6) . .
F12 C8 C7 110.1(7) . .
F11 C8 C7 113.3(6) . .
O11 C9 O10 124.7(5) . .
O11 C9 C10 119.3(6) . .
O10 C9 C10 116.0(6) . .
F14 C10 F13 111.3(8) . .
F14 C10 F15 103.9(10) . .
F13 C10 F15 99.2(7) . .
F14 C10 C9 117.3(6) . .
F13 C10 C9 114.0(8) . .
F15 C10 C9 108.9(8) . .
O12 C11 O13 125.5(6) . .
O12 C11 C12 117.6(6) . .
O13 C11 C12 116.8(6) . .
F17 C12 F18 103.8(7) . .
F17 C12 F16 107.8(9) . .
F18 C12 F16 107.1(9) . .
F17 C12 C11 114.2(8) . .
F18 C12 C11 109.8(8) . .
F16 C12 C11 113.6(6) . .
O14 C13 C18 119.2(5) . .
O14 C13 C14 125.5(5) . .
C18 C13 C14 115.3(5) . .
C15 C14 C23 117.3(5) . .
C15 C14 C13 119.6(5) . .
C23 C14 C13 123.0(5) . .
C16 C15 C14 124.0(5) . .
C16 C15 H15 118.0 . .
C14 C15 H15 118.0 . .
C15 C16 C17 115.3(5) . .
C15 C16 C19 122.5(6) . .
C17 C16 C19 121.9(5) . .
C18 C17 C16 123.4(5) . .
C18 C17 H17 118.3 . .
C16 C17 H17 118.3 . .
C17 C18 C13 122.2(6) . .
C17 C18 H18 118.9 . .
C13 C18 H18 118.9 . .
C22 C19 C20 108.5(6) . .
C22 C19 C21 109.1(6) . .
C20 C19 C21 108.0(6) . .
C22 C19 C16 107.4(5) . .
C20 C19 C16 112.1(5) . .
C21 C19 C16 111.6(5) . .
C19 C20 H20A 109.5 . .
C19 C20 H20B 109.5 . .
H20A C20 H20B 109.5 . .
C19 C20 H20C 109.5 . .
H20A C20 H20C 109.5 . .
H20B C20 H20C 109.5 . .
C19 C21 H21A 109.5 . .
C19 C21 H21B 109.5 . .
H21A C21 H21B 109.5 . .
C19 C21 H21C 109.5 . .
H21A C21 H21C 109.5 . .
H21B C21 H21C 109.5 . .
C19 C22 H22A 109.5 . .
C19 C22 H22B 109.5 . .
H22A C22 H22B 109.5 . .
C19 C22 H22C 109.5 . .
H22A C22 H22C 109.5 . .
H22B C22 H22C 109.5 . .
N1 C23 C14 124.8(5) . .
N1 C23 H23 117.6 . .
C14 C23 H23 117.6 . .
C26 C24 N1 116.5(5) . .
C26 C24 C25 121.6(5) . .
N1 C24 C25 121.8(5) . .
N2 C25 C24 179.2(6) . .
C24 C26 N4 117.5(4) . .
C24 C26 C27 122.2(5) . .
N4 C26 C27 120.2(5) . .
N3 C27 C26 178.2(6) . .
N4 C28 C30 124.8(4) . .
N4 C28 H28 117.6 . .
C30 C28 H28 117.6 . .
O15 C29 C34 118.6(4) . .
O15 C29 C30 125.1(5) . .
C34 C29 C30 116.2(5) . .
C28 C30 C31 117.5(4) . .
C28 C30 C29 123.1(5) . .
C31 C30 C29 119.5(5) . .
C32 C31 C30 123.9(5) . .
C32 C31 H31 118.1 . .
C30 C31 H31 118.1 . .
C31 C32 C33 115.2(5) . .
C31 C32 C35 124.4(5) . .
C33 C32 C35 120.4(5) . .
C34 C33 C32 123.7(5) . .
C34 C33 H33 118.1 . .
C32 C33 H33 118.1 . .
C33 C34 C29 121.6(5) . .
C33 C34 H34 119.2 . .
C29 C34 H34 119.2 . .
C32 C35 C38 113.3(5) . .
C32 C35 C37 110.7(6) . .
C38 C35 C37 107.6(6) . .
C32 C35 C36 108.8(5) . .
C38 C35 C36 108.7(7) . .
C37 C35 C36 107.6(7) . .
C35 C36 H36A 109.5 . .
C35 C36 H36B 109.5 . .
H36A C36 H36B 109.5 . .
C35 C36 H36C 109.5 . .
H36A C36 H36C 109.5 . .
H36B C36 H36C 109.5 . .
C35 C37 H37A 109.5 . .
C35 C37 H37B 109.5 . .
H37A C37 H37B 109.5 . .
C35 C37 H37C 109.5 . .
H37A C37 H37C 109.5 . .
H37B C37 H37C 109.5 . .
C35 C38 H38A 109.5 . .
C35 C38 H38B 109.5 . .
H38A C38 H38B 109.5 . .
C35 C38 H38C 109.5 . .
H38A C38 H38C 109.5 . .
H38B C38 H38C 109.5 . .

loop_
_geom_bond_atom_site_label_1
_geom_bond_atom_site_label_2
_geom_bond_distance
_geom_bond_site_symmetry_2
Mo1 Mo2 2.1044(6) .
Mo1 O7 2.108(3) .
Mo1 O3 2.111(3) .
Mo1 O1 2.128(4) .
Mo1 O5 2.131(3) .
Mo1 O9 2.383(4) .
Mo2 O6 2.096(3) .
Mo2 O8 2.101(3) .
Mo2 O2 2.102(4) .
Mo2 O4 2.144(3) .
Mo3 O11 2.103(3) 2_566
Mo3 O10 2.105(3) .
Mo3 Mo3 2.1091(9) 2_566
Mo3 O13 2.111(4) 2_566
Mo3 O12 2.116(4) .
Cu1 O14 1.898(3) .
Cu1 O15 1.910(3) .
Cu1 N1 1.946(4) .
Cu1 N4 1.953(4) .
F1 C2 1.244(15) .
F2 C2 1.272(11) .
F3 C2 1.305(14) .
F4A C4A 1.36(3) .
F5A C4A 1.19(2) .
F6A C4A 1.26(3) .
F4B C4B 1.52(5) .
F5B C4B 1.29(5) .
F6B C4B 1.09(3) .
F7 C6 1.246(10) .
F8 C6 1.312(11) .
F9 C6 1.265(9) .
F10 C8 1.262(8) .
F11 C8 1.296(8) .
F12 C8 1.283(9) .
F13 C10 1.243(9) .
F14 C10 1.225(8) .
F15 C10 1.282(11) .
F16 C12 1.278(8) .
F17 C12 1.262(9) .
F18 C12 1.272(10) .
O1 C1 1.257(7) .
O2 C1 1.237(7) .
O3 C3 1.249(6) .
O4 C3 1.260(5) .
O5 C5 1.249(6) .
O6 C5 1.265(6) .
O7 C7 1.265(6) .
O8 C7 1.249(6) .
O9 H9A 0.81(6) .
O9 H9B 0.71(5) .
O10 C9 1.271(6) .
O11 C9 1.253(6) .
O11 Mo3 2.103(3) 2_566
O12 C11 1.248(7) .
O13 C11 1.258(7) .
O13 Mo3 2.111(4) 2_566
O14 C13 1.292(6) .
O15 C29 1.323(6) .
N1 C23 1.295(6) .
N1 C24 1.399(6) .
N2 C25 1.131(6) .
N3 C27 1.121(6) .
N4 C28 1.301(6) .
N4 C26 1.400(6) .
C1 C2 1.564(10) .
C3 C4A 1.520(19) .
C3 C4B 1.67(3) .
C5 C6 1.511(9) .
C7 C8 1.531(8) .
C9 C10 1.498(8) .
C11 C12 1.509(9) .
C13 C18 1.420(7) .
C13 C14 1.425(7) .
C14 C15 1.410(7) .
C14 C23 1.412(6) .
C15 C16 1.365(7) .
C15 H15 0.9300 .
C16 C17 1.400(8) .
C16 C19 1.548(8) .
C17 C18 1.351(7) .
C17 H17 0.9300 .
C18 H18 0.9300 .
C19 C22 1.511(8) .
C19 C20 1.518(9) .
C19 C21 1.519(8) .
C20 H20A 0.9600 .
C20 H20B 0.9600 .
C20 H20C 0.9600 .
C21 H21A 0.9600 .
C21 H21B 0.9600 .
C21 H21C 0.9600 .
C22 H22A 0.9600 .
C22 H22B 0.9600 .
C22 H22C 0.9600 .
C23 H23 0.9300 .
C24 C26 1.354(7) .
C24 C25 1.427(7) .
C26 C27 1.443(7) .
C28 C30 1.406(6) .
C28 H28 0.9300 .
C29 C34 1.412(7) .
C29 C30 1.421(6) .
C30 C31 1.420(7) .
C31 C32 1.353(7) .
C31 H31 0.9300 .
C32 C33 1.415(7) .
C32 C35 1.509(8) .
C33 C34 1.351(7) .
C33 H33 0.9300 .
C34 H34 0.9300 .
C35 C38 1.513(8) .
C35 C37 1.516(9) .
C35 C36 1.547(10) .
C36 H36A 0.9600 .
C36 H36B 0.9600 .
C36 H36C 0.9600 .
C37 H37A 0.9600 .
C37 H37B 0.9600 .
C37 H37C 0.9600 .
C38 H38A 0.9600 .
C38 H38B 0.9600 .
C38 H38C 0.9600 .

loop_
_geom_hbond_atom_site_label_D
_geom_hbond_atom_site_label_H
_geom_hbond_atom_site_label_A
_geom_hbond_distance_DH
_geom_hbond_distance_HA
_geom_hbond_distance_DA
_geom_hbond_angle_DHA
O9 H9B O14 0.71(5) 2.23(5) 2.809(6) 139(5)
O9 H9A O15 0.81(6) 1.92(7) 2.722(5) 167(7)
